data_4067502
loop_
_publ_author_name
'Guo, Jiayi'
'Lee, Jia-Shin'
'Foo, Ming-Choo'
'Lau, Kai-Chung'
'Xi, Hong-Wei'
'Lim, Kok Hwa'
'So, Cheuk-Wai'

_publ_section_title
;
 Synthesis and Characterization of Magnesium and Aluminum
 Bis(phosphoranyl)methanediide Complexes
;
_journal_issue 4
_journal_name_full Organometallics
_journal_page_first 939
_journal_paper_doi 10.1021/om900985f
_journal_volume 29
_journal_year 2010
_chemical_formula_moiety 'C58 H64 Al2 N2 P4 S2 Si2, 2(C4 H10 O)'
_chemical_formula_sum 'C66 H84 Al2 N2 O2 P4 S2 Si2'
_chemical_formula_weight 1235.49
_chemical_name_systematic
; 
 ? 
;
_space_group_IT_number 14
_symmetry_cell_setting monoclinic
_symmetry_space_group_name_Hall '-P 2yn'
_symmetry_space_group_name_H-M 'P 1 21/n 1'
_atom_sites_solution_hydrogens geom
_atom_sites_solution_primary direct
_atom_sites_solution_secondary difmap
_audit_creation_method SHELXL-97
_cell_angle_alpha 90.00
_cell_angle_beta 108.7800(10)
_cell_angle_gamma 90.00
_cell_formula_units_Z 2
_cell_length_a 10.99060(10)
_cell_length_b 20.9657(3)
_cell_length_c 15.5840(2)
_cell_measurement_reflns_used 9959
_cell_measurement_temperature 103(2)
_cell_measurement_theta_max 31.36
_cell_measurement_theta_min 2.18
_cell_volume 3399.78(8)
_computing_cell_refinement 'Bruker SAINT'
_computing_data_collection 'Bruker APEX2'
_computing_data_reduction 'Bruker SAINT'
_computing_molecular_graphics 'Bruker SHELXTL'
_computing_publication_material 'Bruker SHELXTL'
_computing_structure_refinement 'SHELXL-97 (Sheldrick, 2008)'
_computing_structure_solution 'SHELXS-97 (Sheldrick, 2008)'
_diffrn_ambient_temperature 103(2)
_diffrn_measured_fraction_theta_full 0.988
_diffrn_measured_fraction_theta_max 0.988
_diffrn_measurement_device_type 'Bruker APEX-II CCD'
_diffrn_measurement_method '\f and \w scans'
_diffrn_radiation_monochromator graphite
_diffrn_radiation_source 'fine-focus sealed tube'
_diffrn_radiation_type MoK\a
_diffrn_radiation_wavelength 0.71073
_diffrn_reflns_av_R_equivalents 0.0524
_diffrn_reflns_av_sigmaI/netI 0.0525
_diffrn_reflns_limit_h_max 17
_diffrn_reflns_limit_h_min -17
_diffrn_reflns_limit_k_max 31
_diffrn_reflns_limit_k_min -32
_diffrn_reflns_limit_l_max 22
_diffrn_reflns_limit_l_min -24
_diffrn_reflns_number 69211
_diffrn_reflns_theta_full 33.84
_diffrn_reflns_theta_max 33.84
_diffrn_reflns_theta_min 1.69
_exptl_absorpt_coefficient_mu 0.276
_exptl_absorpt_correction_T_max 0.9519
_exptl_absorpt_correction_T_min 0.9217
_exptl_absorpt_correction_type multi-scan
_exptl_absorpt_process_details sadabs
_exptl_crystal_colour colourless
_exptl_crystal_density_diffrn 1.207
_exptl_crystal_density_method 'not measured'
_exptl_crystal_description block
_exptl_crystal_F_000 1312
_exptl_crystal_size_max 0.30
_exptl_crystal_size_mid 0.28
_exptl_crystal_size_min 0.18
_refine_diff_density_max 0.638
_refine_diff_density_min -0.709
_refine_diff_density_rms 0.178
_refine_ls_extinction_method none
_refine_ls_goodness_of_fit_ref 1.120
_refine_ls_hydrogen_treatment constr
_refine_ls_matrix_type full
_refine_ls_number_parameters 367
_refine_ls_number_reflns 13555
_refine_ls_number_restraints 0
_refine_ls_restrained_S_all 1.120
_refine_ls_R_factor_all 0.0702
_refine_ls_R_factor_gt 0.0415
_refine_ls_shift/su_max 0.002
_refine_ls_shift/su_mean 0.000
_refine_ls_structure_factor_coef Fsqd
_refine_ls_weighting_details 'calc w=1/[\s^2^(Fo^2^)+(0.0715P)^2^+0.0000P] where P=(Fo^2^+2Fc^2^)/3'
_refine_ls_weighting_scheme calc
_refine_ls_wR_factor_gt 0.1113
_refine_ls_wR_factor_ref 0.1373
_reflns_number_gt 9782
_reflns_number_total 13555
_reflns_threshold_expression >2sigma(I)
_cod_data_source_file om900985f_si_001.cif
_cod_data_source_block scw45s
_cod_depositor_comments
;
The following automatic conversions were performed:

'_symmetry_cell_setting' value 'Monoclinic' changed to 'monoclinic'
according to /home/saulius/struct/CIF-dictionaries/cif_core.dic
dictionary named 'cif_core.dic' version 2.4.1 from 2010-06-29.

Automatic conversion script
Id: cif_fix_values 1715 2011-07-08 13:25:40Z adriana 
;
_cod_original_cell_volume 3399.78(7)
_cod_original_sg_symbol_H-M P2(1)/n
_cod_database_code 4067502

loop_
_symmetry_equiv_pos_as_xyz
'x, y, z'
'-x+1/2, y+1/2, -z+1/2'
'-x, -y, -z'
'x-1/2, -y-1/2, z-1/2'

loop_
_atom_site_label
_atom_site_type_symbol
_atom_site_fract_x
_atom_site_fract_y
_atom_site_fract_z
_atom_site_U_iso_or_equiv
_atom_site_adp_type
_atom_site_occupancy
_atom_site_symmetry_multiplicity
_atom_site_calc_flag
_atom_site_refinement_flags
Al1 Al 0.52125(4) -0.021809(19) 0.38836(3) 0.01067(9) Uani 1 1 d .
C1 C 0.70259(12) -0.04511(7) 0.42964(10) 0.0168(3) Uani 1 1 d .
H1A H 0.7127 -0.0880 0.4078 0.025 Uiso 1 1 calc R
H1B H 0.7352 -0.0446 0.4960 0.025 Uiso 1 1 calc R
H1C H 0.7510 -0.0145 0.4059 0.025 Uiso 1 1 calc R
C2 C 0.38296(12) -0.07024(6) 0.41447(9) 0.0112(2) Uani 1 1 d .
C3 C 0.16217(12) -0.04492(7) 0.24514(9) 0.0141(2) Uani 1 1 d .
C4 C 0.12617(14) 0.00811(7) 0.28561(10) 0.0188(3) Uani 1 1 d .
H4 H 0.1787 0.0215 0.3440 0.023 Uiso 1 1 calc R
C5 C 0.01424(15) 0.04136(8) 0.24119(12) 0.0254(3) Uani 1 1 d .
H5 H -0.0101 0.0770 0.2696 0.030 Uiso 1 1 calc R
C6 C -0.06177(14) 0.02258(8) 0.15557(12) 0.0264(4) Uani 1 1 d .
H6 H -0.1383 0.0453 0.1253 0.032 Uiso 1 1 calc R
C7 C -0.02641(14) -0.02942(8) 0.11400(11) 0.0251(3) Uani 1 1 d .
H7 H -0.0782 -0.0420 0.0550 0.030 Uiso 1 1 calc R
C8 C 0.08469(14) -0.06321(7) 0.15858(10) 0.0198(3) Uani 1 1 d .
H8 H 0.1082 -0.0990 0.1300 0.024 Uiso 1 1 calc R
C9 C 0.29541(13) -0.16491(6) 0.26546(9) 0.0136(2) Uani 1 1 d .
C10 C 0.18045(13) -0.19764(7) 0.25500(10) 0.0173(3) Uani 1 1 d .
H10 H 0.1084 -0.1754 0.2612 0.021 Uiso 1 1 calc R
C11 C 0.17113(14) -0.26243(7) 0.23568(11) 0.0216(3) Uani 1 1 d .
H11 H 0.0925 -0.2842 0.2279 0.026 Uiso 1 1 calc R
C12 C 0.27617(15) -0.29550(7) 0.22773(10) 0.0218(3) Uani 1 1 d .
H12 H 0.2694 -0.3398 0.2141 0.026 Uiso 1 1 calc R
C13 C 0.39117(15) -0.26376(7) 0.23968(10) 0.0206(3) Uani 1 1 d .
H13 H 0.4637 -0.2866 0.2354 0.025 Uiso 1 1 calc R
C14 C 0.40074(13) -0.19865(7) 0.25792(10) 0.0166(3) Uani 1 1 d .
H14 H 0.4795 -0.1771 0.2653 0.020 Uiso 1 1 calc R
C15 C 0.39019(19) -0.08280(9) 0.07699(11) 0.0301(4) Uani 1 1 d .
H15A H 0.4507 -0.1182 0.0975 0.045 Uiso 1 1 calc R
H15B H 0.3955 -0.0661 0.0196 0.045 Uiso 1 1 calc R
H15C H 0.3026 -0.0979 0.0682 0.045 Uiso 1 1 calc R
C16 C 0.59951(15) 0.00999(8) 0.18520(11) 0.0238(3) Uani 1 1 d .
H16A H 0.6188 0.0445 0.2299 0.036 Uiso 1 1 calc R
H16B H 0.6089 0.0256 0.1284 0.036 Uiso 1 1 calc R
H16C H 0.6592 -0.0255 0.2083 0.036 Uiso 1 1 calc R
C17 C 0.32102(16) 0.05088(8) 0.12120(11) 0.0268(3) Uani 1 1 d .
H17A H 0.2321 0.0374 0.1111 0.040 Uiso 1 1 calc R
H17B H 0.3299 0.0660 0.0640 0.040 Uiso 1 1 calc R
H17C H 0.3431 0.0854 0.1659 0.040 Uiso 1 1 calc R
C18 C 0.54595(12) 0.19987(6) 0.50865(9) 0.0124(2) Uani 1 1 d .
C19 C 0.41535(13) 0.20631(7) 0.49809(10) 0.0176(3) Uani 1 1 d .
H19 H 0.3606 0.1701 0.4833 0.021 Uiso 1 1 calc R
C20 C 0.36540(15) 0.26537(8) 0.50916(11) 0.0233(3) Uani 1 1 d .
H20 H 0.2763 0.2696 0.5009 0.028 Uiso 1 1 calc R
C21 C 0.44480(17) 0.31794(7) 0.53213(10) 0.0248(3) Uani 1 1 d .
H21 H 0.4103 0.3583 0.5398 0.030 Uiso 1 1 calc R
C22 C 0.57433(16) 0.31196(7) 0.54401(10) 0.0229(3) Uani 1 1 d .
H22 H 0.6290 0.3481 0.5605 0.027 Uiso 1 1 calc R
C23 C 0.62521(14) 0.25295(7) 0.53190(10) 0.0178(3) Uani 1 1 d .
H23 H 0.7142 0.2491 0.5396 0.021 Uiso 1 1 calc R
C24 C 0.75745(12) 0.13301(6) 0.47709(9) 0.0136(2) Uani 1 1 d .
C25 C 0.76345(15) 0.17281(8) 0.40691(11) 0.0222(3) Uani 1 1 d .
H25 H 0.6893 0.1956 0.3721 0.027 Uiso 1 1 calc R
C26 C 0.87802(16) 0.17907(9) 0.38786(12) 0.0288(4) Uani 1 1 d .
H26 H 0.8825 0.2068 0.3408 0.035 Uiso 1 1 calc R
C27 C 0.98583(15) 0.14492(8) 0.43734(12) 0.0267(3) Uani 1 1 d .
H27 H 1.0638 0.1491 0.4239 0.032 Uiso 1 1 calc R
C28 C 0.97980(14) 0.10499(8) 0.50599(12) 0.0261(3) Uani 1 1 d .
H28 H 1.0535 0.0813 0.5395 0.031 Uiso 1 1 calc R
C29 C 0.86583(13) 0.09925(7) 0.52640(10) 0.0186(3) Uani 1 1 d .
H29 H 0.8624 0.0721 0.5743 0.022 Uiso 1 1 calc R
C30 C 0.7583(2) 0.84934(9) 0.13574(14) 0.0403(5) Uani 1 1 d .
H30A H 0.8265 0.8367 0.1113 0.060 Uiso 1 1 calc R
H30B H 0.7362 0.8942 0.1212 0.060 Uiso 1 1 calc R
H30C H 0.6822 0.8228 0.1088 0.060 Uiso 1 1 calc R
C31 C 0.8040(2) 0.84069(9) 0.23624(14) 0.0395(5) Uani 1 1 d .
H31A H 0.8789 0.8687 0.2641 0.047 Uiso 1 1 calc R
H31B H 0.7349 0.8525 0.2612 0.047 Uiso 1 1 calc R
C32 C 0.8841(3) 0.76245(11) 0.35030(16) 0.0601(7) Uani 1 1 d .
H32A H 0.8205 0.7773 0.3787 0.072 Uiso 1 1 calc R
H32B H 0.9657 0.7855 0.3792 0.072 Uiso 1 1 calc R
C33 C 0.9052(3) 0.69319(12) 0.36540(19) 0.0713(8) Uani 1 1 d .
H33A H 0.8231 0.6707 0.3409 0.107 Uiso 1 1 calc R
H33B H 0.9415 0.6847 0.4306 0.107 Uiso 1 1 calc R
H33C H 0.9650 0.6782 0.3348 0.107 Uiso 1 1 calc R
N1 N 0.42486(10) -0.04562(5) 0.26686(7) 0.0120(2) Uani 1 1 d .
O1 O 0.83919(14) 0.77628(6) 0.25679(9) 0.0377(3) Uani 1 1 d .
P1 P 0.31698(3) -0.082384(16) 0.30035(2) 0.01098(7) Uani 1 1 d .
P2 P 0.60689(3) 0.120126(15) 0.49864(2) 0.01009(7) Uani 1 1 d .
S1 S 0.47954(3) 0.086673(15) 0.38055(2) 0.01310(7) Uani 1 1 d .
Si1 Si 0.43149(4) -0.018049(19) 0.16424(3) 0.01618(9) Uani 1 1 d .

loop_
_atom_site_aniso_label
_atom_site_aniso_U_11
_atom_site_aniso_U_22
_atom_site_aniso_U_33
_atom_site_aniso_U_23
_atom_site_aniso_U_13
_atom_site_aniso_U_12
Al1 0.01071(17) 0.01009(18) 0.01037(19) -0.00015(14) 0.00224(14) 0.00043(13)
C1 0.0129(6) 0.0173(7) 0.0188(7) -0.0009(5) 0.0030(5) 0.0023(5)
C2 0.0134(5) 0.0102(6) 0.0086(5) 0.0001(4) 0.0015(4) 0.0001(4)
C3 0.0128(5) 0.0153(6) 0.0125(6) 0.0023(5) 0.0016(4) -0.0006(4)
C4 0.0190(6) 0.0175(7) 0.0181(7) 0.0010(5) 0.0036(5) 0.0022(5)
C5 0.0240(7) 0.0224(8) 0.0296(9) 0.0055(6) 0.0084(6) 0.0082(6)
C6 0.0157(6) 0.0274(8) 0.0321(9) 0.0141(7) 0.0021(6) 0.0037(6)
C7 0.0178(7) 0.0308(9) 0.0195(7) 0.0062(6) -0.0042(5) -0.0016(6)
C8 0.0177(6) 0.0228(7) 0.0150(7) -0.0003(5) -0.0002(5) -0.0011(5)
C9 0.0163(6) 0.0121(6) 0.0116(6) -0.0015(5) 0.0035(5) -0.0021(5)
C10 0.0163(6) 0.0169(7) 0.0180(7) -0.0015(5) 0.0045(5) -0.0022(5)
C11 0.0209(7) 0.0187(7) 0.0227(7) -0.0025(6) 0.0036(6) -0.0078(5)
C12 0.0298(8) 0.0149(7) 0.0190(7) -0.0054(6) 0.0053(6) -0.0038(6)
C13 0.0266(7) 0.0163(7) 0.0215(7) -0.0025(6) 0.0112(6) 0.0026(5)
C14 0.0182(6) 0.0154(6) 0.0172(6) -0.0016(5) 0.0071(5) -0.0008(5)
C15 0.0437(10) 0.0336(10) 0.0149(7) -0.0065(7) 0.0122(7) -0.0082(7)
C16 0.0243(7) 0.0268(8) 0.0236(8) 0.0034(6) 0.0124(6) -0.0030(6)
C17 0.0273(8) 0.0279(9) 0.0215(8) 0.0118(6) 0.0025(6) 0.0013(6)
C18 0.0168(6) 0.0097(6) 0.0110(6) -0.0003(5) 0.0049(5) 0.0015(4)
C19 0.0158(6) 0.0169(7) 0.0191(7) -0.0003(5) 0.0041(5) 0.0025(5)
C20 0.0232(7) 0.0236(8) 0.0225(8) -0.0004(6) 0.0065(6) 0.0108(6)
C21 0.0399(9) 0.0152(7) 0.0181(7) -0.0003(6) 0.0075(6) 0.0106(6)
C22 0.0364(8) 0.0115(7) 0.0202(7) -0.0012(5) 0.0084(6) -0.0013(6)
C23 0.0227(7) 0.0137(6) 0.0168(7) -0.0001(5) 0.0062(5) -0.0018(5)
C24 0.0141(6) 0.0128(6) 0.0143(6) -0.0004(5) 0.0050(5) -0.0007(4)
C25 0.0210(7) 0.0241(8) 0.0254(8) 0.0081(6) 0.0128(6) 0.0056(6)
C26 0.0284(8) 0.0333(9) 0.0329(9) 0.0114(7) 0.0212(7) 0.0035(7)
C27 0.0186(7) 0.0355(9) 0.0310(9) -0.0010(7) 0.0149(6) -0.0012(6)
C28 0.0137(6) 0.0344(9) 0.0299(9) 0.0030(7) 0.0066(6) 0.0031(6)
C29 0.0138(6) 0.0224(7) 0.0189(7) 0.0038(6) 0.0042(5) 0.0006(5)
C30 0.0530(12) 0.0293(10) 0.0426(12) -0.0055(8) 0.0209(10) 0.0011(9)
C31 0.0609(13) 0.0250(9) 0.0420(11) -0.0083(8) 0.0297(10) 0.0004(9)
C32 0.116(2) 0.0365(12) 0.0353(12) -0.0029(10) 0.0344(14) -0.0007(13)
C33 0.122(3) 0.0483(15) 0.0539(16) 0.0125(13) 0.0426(17) 0.0127(16)
N1 0.0131(5) 0.0114(5) 0.0109(5) -0.0005(4) 0.0029(4) -0.0010(4)
O1 0.0623(9) 0.0251(7) 0.0297(7) -0.0071(5) 0.0202(6) -0.0024(6)
P1 0.01120(14) 0.01103(16) 0.00974(15) -0.00070(12) 0.00202(11) -0.00067(11)
P2 0.01081(14) 0.00903(15) 0.00997(15) -0.00005(11) 0.00271(11) 0.00034(11)
S1 0.01538(15) 0.01003(15) 0.01082(15) -0.00029(11) -0.00007(11) 0.00106(11)
Si1 0.01980(18) 0.0180(2) 0.01087(18) 0.00090(14) 0.00507(14) -0.00197(14)

loop_
_atom_type_symbol
_atom_type_description
_atom_type_scat_dispersion_real
_atom_type_scat_dispersion_imag
_atom_type_scat_source
C C 0.0033 0.0016 'International Tables Vol C Tables 4.2.6.8 and 6.1.1.4'
H H 0.0000 0.0000 'International Tables Vol C Tables 4.2.6.8 and 6.1.1.4'
N N 0.0061 0.0033 'International Tables Vol C Tables 4.2.6.8 and 6.1.1.4'
Al Al 0.0645 0.0514 'International Tables Vol C Tables 4.2.6.8 and 6.1.1.4'
Si Si 0.0817 0.0704 'International Tables Vol C Tables 4.2.6.8 and 6.1.1.4'
P P 0.1023 0.0942 'International Tables Vol C Tables 4.2.6.8 and 6.1.1.4'
S S 0.1246 0.1234 'International Tables Vol C Tables 4.2.6.8 and 6.1.1.4'
O O 0.0106 0.0060 'International Tables Vol C Tables 4.2.6.8 and 6.1.1.4'

loop_
_geom_angle_atom_site_label_1
_geom_angle_atom_site_label_2
_geom_angle_atom_site_label_3
_geom_angle
_geom_angle_site_symmetry_1
N1 Al1 C1 116.26(6) .
N1 Al1 C2 81.51(5) .
C1 Al1 C2 125.15(6) .
N1 Al1 S1 99.61(4) .
C1 Al1 S1 115.32(5) .
C2 Al1 S1 111.30(4) .
Al1 C1 H1A 109.5 .
Al1 C1 H1B 109.5 .
H1A C1 H1B 109.5 .
Al1 C1 H1C 109.5 .
H1A C1 H1C 109.5 .
H1B C1 H1C 109.5 .
P2 C2 P1 129.74(8) 3_656
P2 C2 Al1 128.88(7) 3_656
P1 C2 Al1 87.65(6) .
C4 C3 C8 118.76(13) .
C4 C3 P1 119.20(10) .
C8 C3 P1 121.65(11) .
C5 C4 C3 120.57(14) .
C5 C4 H4 119.7 .
C3 C4 H4 119.7 .
C6 C5 C4 120.02(15) .
C6 C5 H5 120.0 .
C4 C5 H5 120.0 .
C5 C6 C7 120.09(14) .
C5 C6 H6 120.0 .
C7 C6 H6 120.0 .
C6 C7 C8 120.06(15) .
C6 C7 H7 120.0 .
C8 C7 H7 120.0 .
C7 C8 C3 120.49(15) .
C7 C8 H8 119.8 .
C3 C8 H8 119.8 .
C14 C9 C10 118.96(13) .
C14 C9 P1 118.66(10) .
C10 C9 P1 122.04(11) .
C11 C10 C9 120.37(13) .
C11 C10 H10 119.8 .
C9 C10 H10 119.8 .
C12 C11 C10 120.23(14) .
C12 C11 H11 119.9 .
C10 C11 H11 119.9 .
C11 C12 C13 119.83(14) .
C11 C12 H12 120.1 .
C13 C12 H12 120.1 .
C12 C13 C14 120.25(14) .
C12 C13 H13 119.9 .
C14 C13 H13 119.9 .
C13 C14 C9 120.34(13) .
C13 C14 H14 119.8 .
C9 C14 H14 119.8 .
Si1 C15 H15A 109.5 .
Si1 C15 H15B 109.5 .
H15A C15 H15B 109.5 .
Si1 C15 H15C 109.5 .
H15A C15 H15C 109.5 .
H15B C15 H15C 109.5 .
Si1 C16 H16A 109.5 .
Si1 C16 H16B 109.5 .
H16A C16 H16B 109.5 .
Si1 C16 H16C 109.5 .
H16A C16 H16C 109.5 .
H16B C16 H16C 109.5 .
Si1 C17 H17A 109.5 .
Si1 C17 H17B 109.5 .
H17A C17 H17B 109.5 .
Si1 C17 H17C 109.5 .
H17A C17 H17C 109.5 .
H17B C17 H17C 109.5 .
C23 C18 C19 119.20(12) .
C23 C18 P2 122.67(10) .
C19 C18 P2 117.99(10) .
C20 C19 C18 120.26(14) .
C20 C19 H19 119.9 .
C18 C19 H19 119.9 .
C21 C20 C19 120.18(14) .
C21 C20 H20 119.9 .
C19 C20 H20 119.9 .
C20 C21 C22 120.05(14) .
C20 C21 H21 120.0 .
C22 C21 H21 120.0 .
C21 C22 C23 120.21(14) .
C21 C22 H22 119.9 .
C23 C22 H22 119.9 .
C18 C23 C22 120.08(14) .
C18 C23 H23 120.0 .
C22 C23 H23 120.0 .
C29 C24 C25 119.43(13) .
C29 C24 P2 119.63(11) .
C25 C24 P2 120.76(10) .
C26 C25 C24 119.94(14) .
C26 C25 H25 120.0 .
C24 C25 H25 120.0 .
C27 C26 C25 120.21(15) .
C27 C26 H26 119.9 .
C25 C26 H26 119.9 .
C28 C27 C26 119.98(14) .
C28 C27 H27 120.0 .
C26 C27 H27 120.0 .
C27 C28 C29 120.11(14) .
C27 C28 H28 119.9 .
C29 C28 H28 119.9 .
C24 C29 C28 120.31(14) .
C24 C29 H29 119.8 .
C28 C29 H29 119.8 .
C31 C30 H30A 109.5 .
C31 C30 H30B 109.5 .
H30A C30 H30B 109.5 .
C31 C30 H30C 109.5 .
H30A C30 H30C 109.5 .
H30B C30 H30C 109.5 .
O1 C31 C30 109.20(15) .
O1 C31 H31A 109.8 .
C30 C31 H31A 109.8 .
O1 C31 H31B 109.8 .
C30 C31 H31B 109.8 .
H31A C31 H31B 108.3 .
O1 C32 C33 110.58(19) .
O1 C32 H32A 109.5 .
C33 C32 H32A 109.5 .
O1 C32 H32B 109.5 .
C33 C32 H32B 109.5 .
H32A C32 H32B 108.1 .
C32 C33 H33A 109.5 .
C32 C33 H33B 109.5 .
H33A C33 H33B 109.5 .
C32 C33 H33C 109.5 .
H33A C33 H33C 109.5 .
H33B C33 H33C 109.5 .
P1 N1 Si1 134.91(7) .
P1 N1 Al1 91.98(5) .
Si1 N1 Al1 130.91(6) .
C32 O1 C31 114.20(15) .
N1 P1 C2 98.84(6) .
N1 P1 C9 113.21(6) .
C2 P1 C9 115.24(6) .
N1 P1 C3 108.03(6) .
C2 P1 C3 116.53(6) .
C9 P1 C3 105.01(6) .
C2 P2 C24 114.40(6) 3_656
C2 P2 C18 115.50(6) 3_656
C24 P2 C18 105.15(6) .
C2 P2 S1 111.06(5) 3_656
C24 P2 S1 106.61(5) .
C18 P2 S1 103.14(4) .
P2 S1 Al1 102.889(19) .
N1 Si1 C16 106.17(6) .
N1 Si1 C17 112.07(7) .
C16 Si1 C17 108.17(8) .
N1 Si1 C15 110.99(7) .
C16 Si1 C15 110.55(8) .
C17 Si1 C15 108.84(8) .

loop_
_geom_bond_atom_site_label_1
_geom_bond_atom_site_label_2
_geom_bond_distance
_geom_bond_site_symmetry_2
Al1 N1 1.9145(12) .
Al1 C1 1.9492(13) .
Al1 C2 1.9761(13) .
Al1 S1 2.3156(5) .
C1 H1A 0.9800 .
C1 H1B 0.9800 .
C1 H1C 0.9800 .
C2 P2 1.6860(13) 3_656
C2 P1 1.7098(13) .
C3 C4 1.397(2) .
C3 C8 1.3971(19) .
C3 P1 1.8193(13) .
C4 C5 1.389(2) .
C4 H4 0.9500 .
C5 C6 1.384(2) .
C5 H5 0.9500 .
C6 C7 1.386(2) .
C6 H6 0.9500 .
C7 C8 1.389(2) .
C7 H7 0.9500 .
C8 H8 0.9500 .
C9 C14 1.3935(19) .
C9 C10 1.4004(19) .
C9 P1 1.8062(14) .
C10 C11 1.388(2) .
C10 H10 0.9500 .
C11 C12 1.386(2) .
C11 H11 0.9500 .
C12 C13 1.387(2) .
C12 H12 0.9500 .
C13 C14 1.391(2) .
C13 H13 0.9500 .
C14 H14 0.9500 .
C15 Si1 1.8709(17) .
C15 H15A 0.9800 .
C15 H15B 0.9800 .
C15 H15C 0.9800 .
C16 Si1 1.8638(16) .
C16 H16A 0.9800 .
C16 H16B 0.9800 .
C16 H16C 0.9800 .
C17 Si1 1.8676(16) .
C17 H17A 0.9800 .
C17 H17B 0.9800 .
C17 H17C 0.9800 .
C18 C23 1.3876(19) .
C18 C19 1.3977(18) .
C18 P2 1.8263(13) .
C19 C20 1.388(2) .
C19 H19 0.9500 .
C20 C21 1.380(2) .
C20 H20 0.9500 .
C21 C22 1.381(2) .
C21 H21 0.9500 .
C22 C23 1.395(2) .
C22 H22 0.9500 .
C23 H23 0.9500 .
C24 C29 1.3859(19) .
C24 C25 1.394(2) .
C24 P2 1.8115(13) .
C25 C26 1.390(2) .
C25 H25 0.9500 .
C26 C27 1.387(2) .
C26 H26 0.9500 .
C27 C28 1.377(2) .
C27 H27 0.9500 .
C28 C29 1.393(2) .
C28 H28 0.9500 .
C29 H29 0.9500 .
C30 C31 1.494(3) .
C30 H30A 0.9800 .
C30 H30B 0.9800 .
C30 H30C 0.9800 .
C31 O1 1.413(2) .
C31 H31A 0.9900 .
C31 H31B 0.9900 .
C32 O1 1.410(3) .
C32 C33 1.477(3) .
C32 H32A 0.9900 .
C32 H32B 0.9900 .
C33 H33A 0.9800 .
C33 H33B 0.9800 .
C33 H33C 0.9800 .
N1 P1 1.6342(11) .
N1 Si1 1.7240(12) .
P2 C2 1.6859(13) 3_656
P2 S1 2.0443(5) .
